data_7037433
loop_
_publ_author_name
'Ji, Wei'
'Qu, Jian'
'Jing, Su'
'Zhu, Dunru'
'Huang, Wei'

_publ_section_title
;
 Copper(i) halide clusters based upon ferrocenylchalcogenoether ligands:
 donors, halides and semi-rigidity effects on the geometry and catalytic
 activity.
;
_journal_issue 3
_journal_name_full 'Dalton transactions (Cambridge, England : 2003)'
_journal_page_first 1016
_journal_page_last 1024
_journal_paper_doi 10.1039/c5dt03993b
_journal_volume 45
_journal_year 2016
_chemical_formula_sum 'C21 H20 Cu Fe2 I Te2'
_chemical_formula_weight 829.71
_space_group_crystal_system triclinic
_space_group_IT_number 2
_space_group_name_Hall '-P 1'
_space_group_name_H-M_alt 'P -1'
_symmetry_space_group_name_Hall '-P 1'
_symmetry_space_group_name_H-M 'P -1'
_atom_sites_solution_hydrogens geom
_audit_creation_method SHELXL-2014/7
_audit_update_record
;
2015-11-13 deposited with the CCDC.
2015-11-20 downloaded from the CCDC.
;
_cell_angle_alpha 104.7100(10)
_cell_angle_beta 100.6070(10)
_cell_angle_gamma 96.2980(10)
_cell_formula_units_Z 2
_cell_length_a 7.4735(9)
_cell_length_b 11.6218(14)
_cell_length_c 13.8275(16)
_cell_measurement_reflns_used 5585
_cell_measurement_temperature 296(2)
_cell_measurement_theta_max 26.88
_cell_measurement_theta_min 1.58
_cell_volume 1126.2(2)
_computing_cell_refinement 'SAINT (Bruker, 2005)'
_computing_data_collection 'APEX2 (Bruker, 2005)'
_computing_data_reduction SAINT
_computing_molecular_graphics SHELXTL
_computing_publication_material SHELXTL
_computing_structure_refinement 'SHELXL-2014/7 (Sheldrick, 2014)'
_computing_structure_solution 'SHELXL-2014/7 (Sheldrick, 2014)'
_diffrn_ambient_temperature 296(2)
_diffrn_measured_fraction_theta_full 0.988
_diffrn_measured_fraction_theta_max 0.988
_diffrn_measurement_device_type 'Bruker Apex2 CCD'
_diffrn_measurement_method '\w scans'
_diffrn_radiation_type MoK\a
_diffrn_radiation_wavelength 0.71073
_diffrn_reflns_av_R_equivalents 0.0227
_diffrn_reflns_av_unetI/netI 0.0308
_diffrn_reflns_laue_measured_fraction_full 0.988
_diffrn_reflns_laue_measured_fraction_max 0.988
_diffrn_reflns_limit_h_max 8
_diffrn_reflns_limit_h_min -7
_diffrn_reflns_limit_k_max 13
_diffrn_reflns_limit_k_min -13
_diffrn_reflns_limit_l_max 16
_diffrn_reflns_limit_l_min -16
_diffrn_reflns_number 7977
_diffrn_reflns_point_group_measured_fraction_full 0.988
_diffrn_reflns_point_group_measured_fraction_max 0.988
_diffrn_reflns_theta_full 25.002
_diffrn_reflns_theta_max 25.002
_diffrn_reflns_theta_min 1.561
_diffrn_source 'fine-focus sealed tube'
_exptl_absorpt_coefficient_mu 6.120
_exptl_absorpt_correction_T_max 0.7103
_exptl_absorpt_correction_T_min 0.3741
_exptl_absorpt_correction_type multi-scan
_exptl_absorpt_process_details '(SADABS; Sheldrick, 2003)'
_exptl_crystal_colour yellow
_exptl_crystal_density_diffrn 2.447
_exptl_crystal_density_method 'not measured'
_exptl_crystal_description needle
_exptl_crystal_F_000 768
_exptl_crystal_size_max 0.200
_exptl_crystal_size_mid 0.080
_exptl_crystal_size_min 0.060
_refine_diff_density_max 2.422
_refine_diff_density_min -3.695
_refine_diff_density_rms 0.171
_refine_ls_extinction_method none
_refine_ls_goodness_of_fit_ref 1.050
_refine_ls_hydrogen_treatment constr
_refine_ls_matrix_type full
_refine_ls_number_parameters 232
_refine_ls_number_reflns 3928
_refine_ls_number_restraints 12
_refine_ls_restrained_S_all 1.113
_refine_ls_R_factor_all 0.0500
_refine_ls_R_factor_gt 0.0456
_refine_ls_shift/su_max 0.001
_refine_ls_shift/su_mean 0.000
_refine_ls_structure_factor_coef Fsqd
_refine_ls_weighting_details 'w=1/[\s^2^(Fo^2^)+(0.0152P)^2^+16.1376P] where P=(Fo^2^+2Fc^2^)/3'
_refine_ls_weighting_scheme calc
_refine_ls_wR_factor_gt 0.0961
_refine_ls_wR_factor_ref 0.0986
_reflns_Friedel_coverage 0.000
_reflns_number_gt 3583
_reflns_number_total 3928
_reflns_threshold_expression 'I > 2\s(I)'
_cod_data_source_file c5dt03993b2.cif
_cod_data_source_block JWC-3
_cod_depositor_comments 'Adding full bibliography for 7037430--7037437.cif.'
_cod_database_code 7037433
_audit_block_doi 10.5517/cc1jlwhh
_shelx_shelxl_version_number 2014/7
_shelx_space_group_comment
;
The symmetry employed for this shelxl refinement is uniquely defined
by the following loop, which should always be used as a source of
symmetry information in preference to the above space-group names.
They are only intended as comments.
;
_shelx_estimated_absorpt_t_min 0.374
_shelx_estimated_absorpt_t_max 0.710

loop_
_space_group_symop_operation_xyz
'x, y, z'
'-x, -y, -z'

loop_
_atom_site_label
_atom_site_type_symbol
_atom_site_fract_x
_atom_site_fract_y
_atom_site_fract_z
_atom_site_U_iso_or_equiv
_atom_site_adp_type
_atom_site_occupancy
_atom_site_site_symmetry_order
_atom_site_calc_flag
_atom_site_refinement_flags_posn
_atom_site_refinement_flags_adp
I I 1.06186(8) 0.82994(5) 0.40417(4) 0.04419(16) Uani 1 1 d . U
Te1 Te 0.81020(7) 0.87914(5) 0.68107(4) 0.03996(13) Uani 1 1 d . .
Te2 Te 0.36600(7) 0.95479(5) 0.70247(4) 0.03996(13) Uani 1 1 d . .
Cu Cu 1.05143(14) 0.96031(10) 0.58725(8) 0.03996(13) Uani 1 1 d . U
Fe1 Fe 0.91561(15) 0.58921(10) 0.69412(9) 0.0327(3) Uani 1 1 d . .
Fe2 Fe 0.44547(16) 1.23971(12) 0.89801(9) 0.0390(3) Uani 1 1 d . .
C21 C 0.5514(11) 0.9098(9) 0.6014(7) 0.043(2) Uani 1 1 d . .
H21A H 0.5745 0.9751 0.5710 0.064 Uiso 1 1 calc R U
H21B H 0.4937 0.8379 0.5465 0.064 Uiso 1 1 calc R U
C1 C 0.7508(11) 0.6904(8) 0.6310(6) 0.0369(18) Uani 1 1 d . .
C2 C 0.8207(12) 0.6157(8) 0.5544(6) 0.0394(19) Uani 1 1 d . .
H2A H 0.8975 0.6434 0.5118 0.047 Uiso 1 1 calc R U
C3 C 0.7635(13) 0.4929(9) 0.5502(7) 0.047(2) Uani 1 1 d . .
H3A H 0.7939 0.4218 0.5047 0.057 Uiso 1 1 calc R U
C4 C 0.6574(12) 0.4929(9) 0.6244(8) 0.051(2) Uani 1 1 d . .
H4A H 0.6012 0.4212 0.6396 0.062 Uiso 1 1 calc R U
C5 C 0.6489(11) 0.6137(9) 0.6751(7) 0.046(2) Uani 1 1 d . .
H5A H 0.5832 0.6400 0.7299 0.056 Uiso 1 1 calc R U
C6 C 1.1136(13) 0.7026(9) 0.8110(8) 0.053(3) Uani 1 1 d . .
H6A H 1.1251 0.7906 0.8351 0.064 Uiso 1 1 calc R U
C7 C 1.1952(12) 0.6375(9) 0.7361(8) 0.050(2) Uani 1 1 d . .
H7A H 1.2735 0.6720 0.6975 0.059 Uiso 1 1 calc R U
C8 C 1.1471(13) 0.5148(9) 0.7263(8) 0.053(2) Uani 1 1 d . .
H8A H 1.1850 0.4489 0.6786 0.064 Uiso 1 1 calc R U
C9 C 1.0342(14) 0.5010(11) 0.7917(9) 0.062(3) Uani 1 1 d . .
H9A H 0.9805 0.4244 0.8003 0.074 Uiso 1 1 calc R U
C10 C 1.0122(14) 0.6175(13) 0.8459(7) 0.069(4) Uani 1 1 d . .
H10A H 0.9408 0.6360 0.8990 0.083 Uiso 1 1 calc R U
C11 C 0.5117(11) 1.1289(8) 0.7761(6) 0.0378(19) Uani 1 1 d . .
C12 C 0.6633(11) 1.1613(9) 0.8620(7) 0.049(2) Uani 1 1 d . .
H12A H 0.7238 1.1061 0.8950 0.059 Uiso 1 1 calc R U
C13 C 0.7123(13) 1.2888(10) 0.8901(7) 0.056(3) Uani 1 1 d . .
H13A H 0.8114 1.3372 0.9474 0.067 Uiso 1 1 calc R U
C14 C 0.5931(13) 1.3340(9) 0.8239(7) 0.051(2) Uani 1 1 d . .
H14A H 0.5946 1.4193 0.8271 0.062 Uiso 1 1 calc R U
C15 C 0.4679(12) 1.2360(8) 0.7525(6) 0.042(2) Uani 1 1 d . .
H15A H 0.3691 1.2410 0.6970 0.051 Uiso 1 1 calc R U
C16 C 0.2365(16) 1.1525(12) 0.9421(9) 0.071(3) Uani 1 1 d . .
H16A H 0.1810 1.0673 0.9125 0.085 Uiso 1 1 calc R U
C17 C 0.3872(16) 1.1979(12) 1.0252(8) 0.064(3) Uani 1 1 d . .
H17A H 0.4552 1.1512 1.0647 0.077 Uiso 1 1 calc R U
C18 C 0.4221(14) 1.3243(11) 1.0420(7) 0.058(3) Uani 1 1 d . .
H18A H 0.5195 1.3810 1.0955 0.069 Uiso 1 1 calc R U
C19 C 0.2926(14) 1.3547(11) 0.9687(8) 0.057(3) Uani 1 1 d . .
H19A H 0.2840 1.4361 0.9625 0.068 Uiso 1 1 calc R U
C20 C 0.1784(13) 1.2490(12) 0.9073(8) 0.063(3) Uani 1 1 d . .
H20A H 0.0753 1.2428 0.8501 0.076 Uiso 1 1 calc R U

loop_
_atom_site_aniso_label
_atom_site_aniso_U_11
_atom_site_aniso_U_22
_atom_site_aniso_U_33
_atom_site_aniso_U_23
_atom_site_aniso_U_13
_atom_site_aniso_U_12
I 0.0489(3) 0.0340(3) 0.0437(3) 0.0034(2) 0.0035(2) 0.0110(2)
Te1 0.0284(2) 0.0429(2) 0.0461(2) 0.00877(17) 0.00373(16) 0.01178(15)
Te2 0.0284(2) 0.0429(2) 0.0461(2) 0.00877(17) 0.00373(16) 0.01178(15)
Cu 0.0284(2) 0.0429(2) 0.0461(2) 0.00877(17) 0.00373(16) 0.01178(15)
Fe1 0.0251(6) 0.0392(6) 0.0338(6) 0.0122(5) 0.0026(5) 0.0075(5)
Fe2 0.0267(6) 0.0548(8) 0.0301(6) 0.0030(5) 0.0050(5) 0.0074(5)
C21 0.033(4) 0.054(5) 0.041(5) 0.009(4) 0.003(4) 0.023(4)
C1 0.027(4) 0.047(5) 0.039(4) 0.017(4) 0.004(3) 0.012(3)
C2 0.039(5) 0.046(5) 0.032(4) 0.011(4) 0.004(4) 0.011(4)
C3 0.044(5) 0.047(5) 0.042(5) 0.010(4) -0.005(4) 0.004(4)
C4 0.034(5) 0.052(6) 0.059(6) 0.024(5) -0.012(4) -0.012(4)
C5 0.023(4) 0.073(7) 0.047(5) 0.026(5) 0.005(4) 0.007(4)
C6 0.040(5) 0.049(5) 0.054(6) -0.002(5) -0.015(4) 0.016(4)
C7 0.025(4) 0.065(6) 0.057(6) 0.022(5) -0.001(4) 0.006(4)
C8 0.036(5) 0.057(6) 0.060(6) 0.011(5) -0.005(4) 0.019(4)
C9 0.050(6) 0.068(7) 0.070(7) 0.042(6) -0.014(5) 0.009(5)
C10 0.044(6) 0.138(12) 0.027(5) 0.026(6) 0.001(4) 0.026(7)
C11 0.027(4) 0.044(5) 0.034(4) -0.001(4) 0.003(3) 0.006(3)
C12 0.025(4) 0.070(7) 0.048(5) 0.008(5) 0.004(4) 0.015(4)
C13 0.031(5) 0.074(7) 0.044(5) -0.009(5) 0.005(4) -0.004(5)
C14 0.049(6) 0.052(6) 0.045(5) -0.001(4) 0.018(4) -0.005(4)
C15 0.044(5) 0.048(5) 0.032(4) 0.006(4) 0.010(4) 0.002(4)
C16 0.057(7) 0.083(8) 0.071(8) 0.011(6) 0.036(6) -0.003(6)
C17 0.064(7) 0.091(9) 0.055(6) 0.032(6) 0.030(6) 0.029(6)
C18 0.051(6) 0.087(8) 0.032(5) 0.005(5) 0.015(4) 0.019(5)
C19 0.056(6) 0.072(7) 0.045(5) 0.008(5) 0.018(5) 0.026(5)
C20 0.032(5) 0.112(10) 0.045(6) 0.014(6) 0.015(4) 0.019(6)

loop_
_atom_type_symbol
_atom_type_description
_atom_type_scat_dispersion_real
_atom_type_scat_dispersion_imag
_atom_type_scat_source
C C 0.0033 0.0016 'International Tables Vol C Tables 4.2.6.8 and 6.1.1.4'
H H 0.0000 0.0000 'International Tables Vol C Tables 4.2.6.8 and 6.1.1.4'
Fe Fe 0.3463 0.8444 'International Tables Vol C Tables 4.2.6.8 and 6.1.1.4'
Cu Cu 0.3201 1.2651 'International Tables Vol C Tables 4.2.6.8 and 6.1.1.4'
Te Te -0.5308 1.6751 'International Tables Vol C Tables 4.2.6.8 and 6.1.1.4'
I I -0.4742 1.8119 'International Tables Vol C Tables 4.2.6.8 and 6.1.1.4'

loop_
_geom_angle_atom_site_label_1
_geom_angle_atom_site_label_2
_geom_angle_atom_site_label_3
_geom_angle
_geom_angle_site_symmetry_1
_geom_angle_site_symmetry_3
Cu I Cu 64.34(4) . 2_776
C1 Te1 C21 96.3(3) . .
C1 Te1 Cu 110.4(2) . .
C21 Te1 Cu 103.3(3) . .
C11 Te2 C21 94.4(3) . .
C11 Te2 Cu 111.3(2) . 1_455
C21 Te2 Cu 106.5(2) . 1_455
Te2 Cu I 104.59(4) 1_655 .
Te2 Cu Te1 102.73(4) 1_655 .
I Cu Te1 118.14(4) . .
Te2 Cu I 119.35(4) 1_655 2_776
I Cu I 115.67(4) . 2_776
Te1 Cu I 96.24(4) . 2_776
Te2 Cu Cu 134.27(6) 1_655 2_776
I Cu Cu 58.34(4) . 2_776
Te1 Cu Cu 122.89(6) . 2_776
I Cu Cu 57.32(4) 2_776 2_776
C10 Fe1 C5 106.7(4) . .
C10 Fe1 C1 125.0(4) . .
C5 Fe1 C1 41.4(3) . .
C10 Fe1 C9 40.9(5) . .
C5 Fe1 C9 124.0(4) . .
C1 Fe1 C9 161.9(4) . .
C10 Fe1 C6 40.8(5) . .
C5 Fe1 C6 121.0(4) . .
C1 Fe1 C6 108.1(4) . .
C9 Fe1 C6 68.5(4) . .
C10 Fe1 C7 67.7(4) . .
C5 Fe1 C7 156.9(4) . .
C1 Fe1 C7 122.1(4) . .
C9 Fe1 C7 67.4(4) . .
C6 Fe1 C7 40.1(4) . .
C10 Fe1 C2 162.6(5) . .
C5 Fe1 C2 68.5(4) . .
C1 Fe1 C2 40.5(3) . .
C9 Fe1 C2 155.6(4) . .
C6 Fe1 C2 126.2(4) . .
C7 Fe1 C2 109.8(4) . .
C10 Fe1 C8 67.2(4) . .
C5 Fe1 C8 160.5(4) . .
C1 Fe1 C8 157.3(4) . .
C9 Fe1 C8 39.4(4) . .
C6 Fe1 C8 67.4(4) . .
C7 Fe1 C8 40.0(4) . .
C2 Fe1 C8 122.8(4) . .
C10 Fe1 C4 120.1(5) . .
C5 Fe1 C4 40.7(4) . .
C1 Fe1 C4 68.7(4) . .
C9 Fe1 C4 106.8(4) . .
C6 Fe1 C4 155.9(4) . .
C7 Fe1 C4 161.8(4) . .
C2 Fe1 C4 67.8(4) . .
C8 Fe1 C4 124.8(4) . .
C10 Fe1 C3 154.8(5) . .
C5 Fe1 C3 68.3(4) . .
C1 Fe1 C3 68.6(4) . .
C9 Fe1 C3 119.9(4) . .
C6 Fe1 C3 163.0(4) . .
C7 Fe1 C3 126.4(4) . .
C2 Fe1 C3 40.7(4) . .
C8 Fe1 C3 108.8(4) . .
C4 Fe1 C3 40.0(4) . .
C11 Fe2 C12 41.1(3) . .
C11 Fe2 C19 154.9(4) . .
C12 Fe2 C19 161.8(4) . .
C11 Fe2 C18 163.9(4) . .
C12 Fe2 C18 125.4(4) . .
C19 Fe2 C18 40.5(4) . .
C11 Fe2 C20 121.9(4) . .
C12 Fe2 C20 157.1(5) . .
C19 Fe2 C20 40.0(5) . .
C18 Fe2 C20 67.6(4) . .
C11 Fe2 C16 110.4(4) . .
C12 Fe2 C16 122.3(5) . .
C19 Fe2 C16 67.6(5) . .
C18 Fe2 C16 67.4(5) . .
C20 Fe2 C16 40.4(5) . .
C11 Fe2 C15 41.0(4) . .
C12 Fe2 C15 69.0(4) . .
C19 Fe2 C15 119.0(4) . .
C18 Fe2 C15 153.1(4) . .
C20 Fe2 C15 108.2(4) . .
C16 Fe2 C15 127.7(4) . .
C11 Fe2 C13 68.3(4) . .
C12 Fe2 C13 40.8(4) . .
C19 Fe2 C13 124.1(5) . .
C18 Fe2 C13 106.9(4) . .
C20 Fe2 C13 161.0(5) . .
C16 Fe2 C13 156.2(5) . .
C15 Fe2 C13 68.0(4) . .
C11 Fe2 C17 127.5(4) . .
C12 Fe2 C17 108.5(4) . .
C19 Fe2 C17 68.2(5) . .
C18 Fe2 C17 40.6(5) . .
C20 Fe2 C17 67.9(4) . .
C16 Fe2 C17 40.0(5) . .
C15 Fe2 C17 164.8(5) . .
C13 Fe2 C17 120.6(5) . .
C11 Fe2 C14 68.3(4) . .
C12 Fe2 C14 68.4(4) . .
C19 Fe2 C14 106.2(4) . .
C18 Fe2 C14 118.6(4) . .
C20 Fe2 C14 125.1(5) . .
C16 Fe2 C14 163.5(5) . .
C15 Fe2 C14 40.5(4) . .
C13 Fe2 C14 40.0(4) . .
C17 Fe2 C14 153.8(5) . .
Te2 C21 Te1 111.8(4) . .
Te2 C21 H21A 109.2 . .
Te1 C21 H21A 109.2 . .
Te2 C21 H21B 109.2 . .
Te1 C21 H21B 109.2 . .
H21A C21 H21B 107.9 . .
C2 C1 C5 107.4(8) . .
C2 C1 Fe1 70.4(5) . .
C5 C1 Fe1 69.2(5) . .
C2 C1 Te1 125.8(6) . .
C5 C1 Te1 126.5(7) . .
Fe1 C1 Te1 120.9(4) . .
C1 C2 C3 108.7(8) . .
C1 C2 Fe1 69.1(5) . .
C3 C2 Fe1 70.5(5) . .
C1 C2 H2A 125.6 . .
C3 C2 H2A 125.6 . .
Fe1 C2 H2A 125.6 . .
C4 C3 C2 107.3(8) . .
C4 C3 Fe1 69.4(5) . .
C2 C3 Fe1 68.9(5) . .
C4 C3 H3A 126.3 . .
C2 C3 H3A 126.3 . .
Fe1 C3 H3A 126.3 . .
C3 C4 C5 108.8(8) . .
C3 C4 Fe1 70.6(5) . .
C5 C4 Fe1 68.7(5) . .
C3 C4 H4A 125.6 . .
C5 C4 H4A 125.6 . .
Fe1 C4 H4A 125.6 . .
C4 C5 C1 107.8(8) . .
C4 C5 Fe1 70.6(5) . .
C1 C5 Fe1 69.4(5) . .
C4 C5 H5A 126.1 . .
C1 C5 H5A 126.1 . .
Fe1 C5 H5A 126.1 . .
C7 C6 C10 106.9(9) . .
C7 C6 Fe1 69.9(5) . .
C10 C6 Fe1 68.9(6) . .
C7 C6 H6A 126.5 . .
C10 C6 H6A 126.5 . .
Fe1 C6 H6A 126.5 . .
C8 C7 C6 108.3(9) . .
C8 C7 Fe1 70.3(5) . .
C6 C7 Fe1 69.9(5) . .
C8 C7 H7A 125.9 . .
C6 C7 H7A 125.9 . .
Fe1 C7 H7A 125.9 . .
C9 C8 C7 109.2(10) . .
C9 C8 Fe1 69.8(5) . .
C7 C8 Fe1 69.7(5) . .
C9 C8 H8A 125.4 . .
C7 C8 H8A 125.4 . .
Fe1 C8 H8A 125.4 . .
C8 C9 C10 107.5(10) . .
C8 C9 Fe1 70.9(6) . .
C10 C9 Fe1 69.1(5) . .
C8 C9 H9A 126.2 . .
C10 C9 H9A 126.2 . .
Fe1 C9 H9A 126.2 . .
C6 C10 C9 108.0(9) . .
C6 C10 Fe1 70.3(5) . .
C9 C10 Fe1 70.0(6) . .
C6 C10 H10A 126.0 . .
C9 C10 H10A 126.0 . .
Fe1 C10 H10A 126.0 . .
C15 C11 C12 108.3(8) . .
C15 C11 Fe2 70.2(5) . .
C12 C11 Fe2 69.8(5) . .
C15 C11 Te2 125.5(6) . .
C12 C11 Te2 126.1(7) . .
Fe2 C11 Te2 122.9(4) . .
C13 C12 C11 107.0(9) . .
C13 C12 Fe2 70.1(5) . .
C11 C12 Fe2 69.2(5) . .
C13 C12 H12A 126.5 . .
C11 C12 H12A 126.5 . .
Fe2 C12 H12A 126.5 . .
C14 C13 C12 108.8(8) . .
C14 C13 Fe2 70.1(5) . .
C12 C13 Fe2 69.1(5) . .
C14 C13 H13A 125.6 . .
C12 C13 H13A 125.6 . .
Fe2 C13 H13A 125.6 . .
C13 C14 C15 108.6(9) . .
C13 C14 Fe2 69.9(6) . .
C15 C14 Fe2 69.5(5) . .
C13 C14 H14A 125.7 . .
C15 C14 H14A 125.7 . .
Fe2 C14 H14A 125.7 . .
C14 C15 C11 107.3(8) . .
C14 C15 Fe2 70.0(5) . .
C11 C15 Fe2 68.9(5) . .
C14 C15 H15A 126.3 . .
C11 C15 H15A 126.3 . .
Fe2 C15 H15A 126.3 . .
C17 C16 C20 108.8(11) . .
C17 C16 Fe2 70.3(6) . .
C20 C16 Fe2 69.7(6) . .
C17 C16 H16A 125.6 . .
C20 C16 H16A 125.6 . .
Fe2 C16 H16A 125.6 . .
C16 C17 C18 107.0(10) . .
C16 C17 Fe2 69.7(6) . .
C18 C17 Fe2 69.2(6) . .
C16 C17 H17A 126.5 . .
C18 C17 H17A 126.5 . .
Fe2 C17 H17A 126.5 . .
C19 C18 C17 108.2(10) . .
C19 C18 Fe2 69.7(5) . .
C17 C18 Fe2 70.2(6) . .
C19 C18 H18A 125.9 . .
C17 C18 H18A 125.9 . .
Fe2 C18 H18A 125.9 . .
C20 C19 C18 108.0(11) . .
C20 C19 Fe2 70.2(6) . .
C18 C19 Fe2 69.8(6) . .
C20 C19 H19A 126.0 . .
C18 C19 H19A 126.0 . .
Fe2 C19 H19A 126.0 . .
C19 C20 C16 108.0(10) . .
C19 C20 Fe2 69.9(6) . .
C16 C20 Fe2 69.9(6) . .
C19 C20 H20A 126.0 . .
C16 C20 H20A 126.0 . .
Fe2 C20 H20A 126.0 . .

loop_
_geom_bond_atom_site_label_1
_geom_bond_atom_site_label_2
_geom_bond_distance
_geom_bond_site_symmetry_2
I Cu 2.6193(12) .
I Cu 2.6488(12) 2_776
Te1 C1 2.095(9) .
Te1 C21 2.156(8) .
Te1 Cu 2.6329(13) .
Te2 C11 2.093(8) .
Te2 C21 2.156(9) .
Te2 Cu 2.6030(11) 1_455
Cu Te2 2.6030(11) 1_655
Cu I 2.6488(12) 2_776
Cu Cu 2.805(2) 2_776
Fe1 C10 2.018(9) .
Fe1 C5 2.023(9) .
Fe1 C1 2.026(8) .
Fe1 C9 2.030(9) .
Fe1 C6 2.037(9) .
Fe1 C7 2.037(9) .
Fe1 C2 2.043(8) .
Fe1 C8 2.044(9) .
Fe1 C4 2.049(9) .
Fe1 C3 2.065(9) .
Fe2 C11 2.022(8) .
Fe2 C12 2.030(9) .
Fe2 C19 2.032(10) .
Fe2 C18 2.033(9) .
Fe2 C20 2.036(9) .
Fe2 C16 2.038(11) .
Fe2 C15 2.040(8) .
Fe2 C13 2.044(9) .
Fe2 C17 2.046(10) .
Fe2 C14 2.047(10) .
C21 H21A 0.9700 .
C21 H21B 0.9700 .
C1 C2 1.409(12) .
C1 C5 1.430(12) .
C2 C3 1.427(13) .
C2 H2A 0.9800 .
C3 C4 1.408(14) .
C3 H3A 0.9800 .
C4 C5 1.415(14) .
C4 H4A 0.9800 .
C5 H5A 0.9800 .
C6 C7 1.398(14) .
C6 C10 1.413(16) .
C6 H6A 0.9800 .
C7 C8 1.397(14) .
C7 H7A 0.9800 .
C8 C9 1.372(15) .
C8 H8A 0.9800 .
C9 C10 1.415(17) .
C9 H9A 0.9800 .
C10 H10A 0.9800 .
C11 C15 1.421(13) .
C11 C12 1.421(12) .
C12 C13 1.419(15) .
C12 H12A 0.9800 .
C13 C14 1.398(15) .
C13 H13A 0.9800 .
C14 C15 1.415(13) .
C14 H14A 0.9800 .
C15 H15A 0.9800 .
C16 C17 1.398(16) .
C16 C20 1.408(17) .
C16 H16A 0.9800 .
C17 C18 1.414(16) .
C17 H17A 0.9800 .
C18 C19 1.408(14) .
C18 H18A 0.9800 .
C19 C20 1.390(16) .
C19 H19A 0.9800 .
C20 H20A 0.9800 .
